data_2242790
loop_
_publ_author_name
'Feng, Sheng'
'Zhu, Gui-Liang'
'Sun, Jia-Jia'
'Chen, Chen'
'Zhang, Zhi-Hui'

_publ_section_title
;
 Crystal structure of
 (<i>RS</i>)-4-(3-carboxy-1-ethyl-6,8-difluoro-4-oxo-1,4-dihydroquinolin-7-yl)-2-methylpiperazin-1-ium
 3-carboxy-5-fluorobenzoate
;
_journal_coeditor_code WM5472
_journal_issue 1
_journal_name_full 'Acta Crystallographica Section E'
_journal_page_first 68
_journal_page_last 70
_journal_paper_doi 10.1107/S2056989018016961
_journal_volume 75
_journal_year 2019
_chemical_formula_iupac 'C17 H20 F2 N3 O3 +, C8 H4 F O4 -'
_chemical_formula_moiety 'C17 H20 F2 N3 O3 +, C8 H4 F O4 -'
_chemical_formula_sum 'C25 H24 F3 N3 O7'
_chemical_formula_weight 535.47
_chemical_name_systematic
'(<i>RS</i>)-4-(3-Carboxy-1-ethyl-6,8-difluoro-4-oxo-1,4-dihydroquinolin-7-yl)-2-methylpiperazin-1-ium 3-carboxy-5-fluorobenzoate'
_space_group_crystal_system monoclinic
_space_group_IT_number 14
_space_group_name_Hall '-P 2yn'
_space_group_name_H-M_alt 'P 1 21/n 1'
_symmetry_space_group_name_Hall '-P 2yn'
_symmetry_space_group_name_H-M 'P 1 21/n 1'
_atom_sites_solution_hydrogens geom
_audit_creation_method SHELXL-2014/6
_cell_angle_alpha 90
_cell_angle_beta 100.707(3)
_cell_angle_gamma 90
_cell_formula_units_Z 4
_cell_length_a 10.4324(12)
_cell_length_b 16.5656(19)
_cell_length_c 14.0448(17)
_cell_measurement_reflns_used 5522
_cell_measurement_temperature 296(2)
_cell_measurement_theta_max 29.93
_cell_measurement_theta_min 2.24
_cell_volume 2385.0(5)
_computing_cell_refinement
;
SAINT (Bruker, 2010)
;
_computing_data_collection
;
APEX2 (Bruker, 2010)
;
_computing_data_reduction
;
SAINT (Bruker, 2010)
;
_computing_molecular_graphics
;
SHELXTL (Sheldrick, 2008)
;
_computing_publication_material
;
publCIF (Westrip, 2010)
;
_computing_structure_refinement
;
SHELXL2014 (Sheldrick, 2015)
;
_computing_structure_solution
;
SHELXS97 (Sheldrick, 2008)
;
_diffrn_ambient_temperature 296(2)
_diffrn_measured_fraction_theta_full 1.000
_diffrn_measured_fraction_theta_max 0.877
_diffrn_measurement_device_type 'Bruker APEXII CCD'
_diffrn_measurement_method '\f and \w scans'
_diffrn_radiation_type MoK\a
_diffrn_radiation_wavelength 0.71073
_diffrn_reflns_av_R_equivalents 0.0347
_diffrn_reflns_av_unetI/netI 0.0428
_diffrn_reflns_limit_h_max 14
_diffrn_reflns_limit_h_min -14
_diffrn_reflns_limit_k_max 21
_diffrn_reflns_limit_k_min -23
_diffrn_reflns_limit_l_max 13
_diffrn_reflns_limit_l_min -19
_diffrn_reflns_number 16570
_diffrn_reflns_theta_full 25.242
_diffrn_reflns_theta_max 30.357
_diffrn_reflns_theta_min 1.921
_exptl_absorpt_coefficient_mu 0.125
_exptl_absorpt_correction_T_max 0.980
_exptl_absorpt_correction_T_min 0.970
_exptl_absorpt_correction_type multi-scan
_exptl_absorpt_process_details
;
(<i>SADABS</i>; Bruker, 2010)
;
_exptl_crystal_colour colorless
_exptl_crystal_density_diffrn 1.491
_exptl_crystal_description block
_exptl_crystal_F_000 1112
_exptl_crystal_size_max 0.220
_exptl_crystal_size_mid 0.200
_exptl_crystal_size_min 0.160
_refine_diff_density_max 0.292
_refine_diff_density_min -0.279
_refine_ls_extinction_method none
_refine_ls_goodness_of_fit_ref 0.978
_refine_ls_hydrogen_treatment constr
_refine_ls_matrix_type full
_refine_ls_number_parameters 358
_refine_ls_number_reflns 6292
_refine_ls_number_restraints 0
_refine_ls_restrained_S_all 0.978
_refine_ls_R_factor_all 0.0831
_refine_ls_R_factor_gt 0.0541
_refine_ls_shift/su_max 0.000
_refine_ls_shift/su_mean 0.000
_refine_ls_structure_factor_coef Fsqd
_refine_ls_weighting_details 'w=1/[\s^2^(Fo^2^)+(0.0850P)^2^+0.6860P] where P=(Fo^2^+2Fc^2^)/3'
_refine_ls_weighting_scheme calc
_refine_ls_wR_factor_gt 0.1417
_refine_ls_wR_factor_ref 0.1612
_reflns_number_gt 4335
_reflns_number_total 6292
_reflns_threshold_expression 'I > 2\s(I)'
_cod_data_source_file wm5472sup1.cif
_cod_data_source_block I
_cod_original_cell_volume 2384.9(5)
_cod_database_code 2242790
_shelx_space_group_comment
;
The symmetry employed for this shelxl refinement is uniquely defined
by the following loop, which should always be used as a source of
symmetry information in preference to the above space-group names.
They are only intended as comments.
;
_shelx_estimated_absorpt_t_min 0.973
_shelx_estimated_absorpt_t_max 0.980
_shelxl_version_number 2014/6

loop_
_space_group_symop_operation_xyz
'x, y, z'
'-x+1/2, y+1/2, -z+1/2'
'-x, -y, -z'
'x-1/2, -y-1/2, z-1/2'

loop_
_atom_site_type_symbol
_atom_site_label
_atom_site_fract_x
_atom_site_fract_y
_atom_site_fract_z
_atom_site_U_iso_or_equiv
_atom_site_adp_type
_atom_site_calc_flag
_atom_site_occupancy
_atom_site_disorder_assembly
_atom_site_disorder_group
C C2 0.2703(2) 0.12846(10) 0.77391(12) 0.0390(4) Uani d 1 . .
H H2A 0.1793 0.1429 0.7531 0.047 Uiso calc 1 A 1
H H2B 0.3232 0.1710 0.7536 0.047 Uiso calc 1 A 1
C C3 0.21645(19) -0.01366(11) 0.75432(12) 0.0385(4) Uani d 1 . .
H H3A 0.2383 -0.0636 0.7249 0.046 Uiso calc 1 . .
H H3B 0.1251 -0.0021 0.7299 0.046 Uiso calc 1 . .
C C4 0.23908(19) -0.02326(11) 0.86352(12) 0.0391(4) Uani d 1 . .
H H4A 0.1800 -0.0637 0.8804 0.047 Uiso calc 1 . .
H H4B 0.3277 -0.0416 0.8868 0.047 Uiso calc 1 . .
C C1 0.30073(19) 0.12083(11) 0.88315(12) 0.0398(4) Uani d 0.645(5) B 1
H H1 0.3925 0.1055 0.9030 0.048 Uiso calc 0.645(5) B 1
C C5 0.2784(4) 0.1988(2) 0.9320(2) 0.0587(11) Uani d 0.645(5) B 1
H H5A 0.2890 0.1903 1.0006 0.088 Uiso calc 0.645(5) B 1
H H5B 0.1915 0.2177 0.9074 0.088 Uiso calc 0.645(5) B 1
H H5C 0.3403 0.2383 0.9191 0.088 Uiso calc 0.645(5) B 1
C C1' 0.30073(19) 0.12083(11) 0.88315(12) 0.0398(4) Uani d 0.355(5) B 2
H H1' 0.2728 0.1712 0.9098 0.048 Uiso calc 0.355(5) B 2
C C5' 0.4401(7) 0.1112(5) 0.9223(4) 0.064(2) Uani d 0.355(5) B 2
H H5'1 0.4858 0.1593 0.9101 0.096 Uiso calc 0.355(5) B 2
H H5'2 0.4734 0.0660 0.8917 0.096 Uiso calc 0.355(5) B 2
H H5'3 0.4525 0.1020 0.9909 0.096 Uiso calc 0.355(5) B 2
C C6 0.32692(16) 0.05742(10) 0.63571(11) 0.0314(3) Uani d 1 . .
C C7 0.25702(16) 0.02250(11) 0.55222(12) 0.0348(4) Uani d 1 . .
C C8 0.29167(16) 0.02851(11) 0.46031(11) 0.0360(4) Uani d 1 . .
C C9 0.39760(17) 0.07840(11) 0.45220(12) 0.0375(4) Uani d 1 . .
C C10 0.46920(18) 0.11506(11) 0.53468(13) 0.0378(4) Uani d 1 . .
H H10 0.5396 0.1481 0.5295 0.045 Uiso calc 1 . .
C C11 0.43600(17) 0.10242(11) 0.62229(12) 0.0354(4) Uani d 1 . .
C C12 0.4354(2) 0.09342(13) 0.35878(13) 0.0468(5) Uani d 1 . .
C C13 0.3573(2) 0.05467(14) 0.27828(13) 0.0511(5) Uani d 1 . .
C C14 0.2580(2) 0.00583(15) 0.29119(13) 0.0533(6) Uani d 1 . .
H H14 0.2103 -0.0191 0.2366 0.064 Uiso calc 1 . .
C C15 0.3820(3) 0.06630(18) 0.17808(15) 0.0690(8) Uani d 1 . .
C C16 0.12118(19) -0.07161(18) 0.37829(15) 0.0621(7) Uani d 1 . .
H H16A 0.0763 -0.0816 0.3124 0.075 Uiso calc 1 . .
H H16B 0.0576 -0.0514 0.4148 0.075 Uiso calc 1 . .
C C17 0.1759(2) -0.14920(18) 0.4221(2) 0.0711(8) Uani d 1 . .
H H17A 0.2399 -0.1692 0.3869 0.107 Uiso calc 1 . .
H H17B 0.1070 -0.1880 0.4192 0.107 Uiso calc 1 . .
H H17C 0.2161 -0.1403 0.4885 0.107 Uiso calc 1 . .
C C18 0.15025(16) 0.22254(10) 0.33449(12) 0.0331(4) Uani d 1 . .
C C19 0.25938(16) 0.27147(10) 0.33760(12) 0.0331(4) Uani d 1 . .
H H19 0.2883 0.2841 0.2806 0.040 Uiso calc 1 . .
C C20 0.32544(16) 0.30154(10) 0.42577(11) 0.0325(3) Uani d 1 . .
C C21 0.28309(17) 0.28192(11) 0.51078(12) 0.0352(4) Uani d 1 . .
H H21 0.3271 0.3008 0.5703 0.042 Uiso calc 1 . .
C C22 0.17472(17) 0.23394(12) 0.50507(12) 0.0389(4) Uani d 1 . .
C C23 0.10696(17) 0.20350(11) 0.41930(12) 0.0374(4) Uani d 1 . .
H H23 0.0340 0.1710 0.4182 0.045 Uiso calc 1 . .
C C24 0.07378(18) 0.18979(11) 0.24192(13) 0.0398(4) Uani d 1 . .
C C25 0.44349(18) 0.35535(11) 0.43029(12) 0.0390(4) Uani d 1 . .
F F1 0.14586(10) -0.01682(8) 0.56051(8) 0.0542(3) Uani d 1 . .
F F2 0.51182(11) 0.13417(7) 0.70199(8) 0.0502(3) Uani d 1 . .
F F3 0.13353(12) 0.21463(9) 0.58853(8) 0.0600(4) Uani d 1 . .
N N1 0.21749(14) 0.05481(9) 0.91112(10) 0.0366(3) Uani d 1 . .
H H1A 0.2354 0.0485 0.9751 0.044 Uiso calc 1 B 1
H H1B 0.1339 0.0688 0.8945 0.044 Uiso calc 1 B 1
N N2 0.29693(15) 0.05198(8) 0.72827(10) 0.0349(3) Uani d 1 . .
N N3 0.22256(15) -0.00954(12) 0.37700(10) 0.0466(4) Uani d 1 . .
O O1 0.52996(17) 0.13801(11) 0.35126(11) 0.0634(4) Uani d 1 . .
O O2 0.4753(2) 0.11777(15) 0.16934(12) 0.0864(6) Uani d 1 . .
H H2 0.5061 0.1367 0.2226 0.130 Uiso calc 1 . .
O O3 0.3194(2) 0.03032(14) 0.10876(11) 0.0906(7) Uani d 1 . .
O O4 -0.03217(17) 0.16034(13) 0.23770(11) 0.0770(6) Uani d 1 . .
O O5 0.13137(13) 0.19749(9) 0.16727(9) 0.0483(3) Uani d 1 . .
H H5 0.0852 0.1778 0.1192 0.073 Uiso calc 1 . .
O O6 0.46630(13) 0.38375(9) 0.35255(9) 0.0500(4) Uani d 1 . .
O O7 0.51218(16) 0.36907(10) 0.51142(10) 0.0619(4) Uani d 1 . .

loop_
_atom_site_aniso_label
_atom_site_aniso_U_11
_atom_site_aniso_U_22
_atom_site_aniso_U_33
_atom_site_aniso_U_12
_atom_site_aniso_U_13
_atom_site_aniso_U_23
C2 0.0599(11) 0.0327(9) 0.0257(8) 0.0003(8) 0.0111(8) -0.0032(7)
C3 0.0511(10) 0.0366(9) 0.0280(8) -0.0052(8) 0.0074(7) -0.0045(7)
C4 0.0526(10) 0.0355(9) 0.0297(8) 0.0002(8) 0.0089(7) 0.0023(7)
C1 0.0533(10) 0.0421(10) 0.0244(8) -0.0045(8) 0.0079(7) -0.0076(7)
C5 0.087(3) 0.052(2) 0.0429(18) -0.0161(17) 0.0286(17) -0.0244(15)
C1' 0.0533(10) 0.0421(10) 0.0244(8) -0.0045(8) 0.0079(7) -0.0076(7)
C5' 0.066(4) 0.091(5) 0.033(3) -0.029(4) 0.006(3) 0.000(3)
C6 0.0390(8) 0.0346(8) 0.0204(7) 0.0060(7) 0.0047(6) -0.0019(6)
C7 0.0321(8) 0.0470(10) 0.0252(8) 0.0041(7) 0.0050(6) -0.0063(7)
C8 0.0358(8) 0.0502(10) 0.0201(7) 0.0152(7) 0.0005(6) -0.0052(7)
C9 0.0411(9) 0.0482(10) 0.0240(8) 0.0183(8) 0.0084(7) 0.0030(7)
C10 0.0411(9) 0.0401(9) 0.0337(9) 0.0066(7) 0.0111(7) 0.0017(7)
C11 0.0418(9) 0.0362(9) 0.0262(8) 0.0040(7) 0.0011(7) -0.0031(7)
C12 0.0539(11) 0.0578(12) 0.0312(9) 0.0269(10) 0.0143(8) 0.0094(8)
C13 0.0613(12) 0.0703(14) 0.0233(8) 0.0313(11) 0.0119(8) 0.0059(8)
C14 0.0551(12) 0.0824(15) 0.0194(8) 0.0299(11) -0.0009(8) -0.0088(9)
C15 0.0890(18) 0.0935(19) 0.0263(10) 0.0476(16) 0.0155(11) 0.0118(11)
C16 0.0340(10) 0.113(2) 0.0366(10) 0.0000(11) 0.0000(8) -0.0361(12)
C17 0.0545(13) 0.0898(19) 0.0727(16) -0.0240(13) 0.0213(12) -0.0368(15)
C18 0.0350(8) 0.0344(8) 0.0284(8) 0.0011(7) 0.0014(7) 0.0012(6)
C19 0.0377(8) 0.0372(9) 0.0236(7) 0.0006(7) 0.0036(6) 0.0052(6)
C20 0.0367(8) 0.0331(8) 0.0262(8) 0.0031(7) 0.0016(6) 0.0046(6)
C21 0.0406(9) 0.0405(9) 0.0225(7) 0.0050(7) 0.0010(6) 0.0017(6)
C22 0.0399(9) 0.0517(11) 0.0261(8) 0.0057(8) 0.0091(7) 0.0082(7)
C23 0.0345(8) 0.0428(10) 0.0344(9) 0.0006(7) 0.0054(7) 0.0068(7)
C24 0.0452(10) 0.0417(10) 0.0307(8) -0.0073(8) 0.0023(7) 0.0016(7)
C25 0.0415(9) 0.0446(10) 0.0271(8) -0.0048(8) -0.0038(7) 0.0082(7)
F1 0.0424(6) 0.0885(9) 0.0324(6) -0.0148(6) 0.0091(5) -0.0211(6)
F2 0.0567(7) 0.0588(7) 0.0332(6) -0.0169(5) 0.0034(5) -0.0103(5)
F3 0.0566(7) 0.0962(10) 0.0305(6) -0.0063(7) 0.0170(5) 0.0108(6)
N1 0.0432(8) 0.0460(8) 0.0210(6) 0.0023(6) 0.0072(6) -0.0016(6)
N2 0.0506(8) 0.0330(7) 0.0219(6) -0.0036(6) 0.0087(6) -0.0057(5)
N3 0.0396(8) 0.0754(12) 0.0227(7) 0.0143(8) 0.0002(6) -0.0126(7)
O1 0.0681(10) 0.0823(11) 0.0460(8) 0.0089(9) 0.0270(8) 0.0126(8)
O2 0.1021(15) 0.1232(18) 0.0419(9) 0.0267(13) 0.0340(10) 0.0196(10)
O3 0.1254(16) 0.1244(17) 0.0205(7) 0.0381(14) 0.0098(9) 0.0027(9)
O4 0.0699(10) 0.1159(15) 0.0427(8) -0.0525(11) 0.0038(8) -0.0062(9)
O5 0.0497(8) 0.0640(9) 0.0298(6) -0.0099(6) 0.0036(6) -0.0103(6)
O6 0.0497(8) 0.0677(9) 0.0292(6) -0.0176(7) -0.0014(6) 0.0136(6)
O7 0.0681(9) 0.0778(11) 0.0312(7) -0.0309(8) -0.0134(7) 0.0147(7)

loop_
_atom_type_symbol
_atom_type_description
_atom_type_scat_dispersion_real
_atom_type_scat_dispersion_imag
_atom_type_scat_source
C C 0.0033 0.0016 'International Tables Vol C Tables 4.2.6.8 and 6.1.1.4'
H H 0.0000 0.0000 'International Tables Vol C Tables 4.2.6.8 and 6.1.1.4'
N N 0.0061 0.0033 'International Tables Vol C Tables 4.2.6.8 and 6.1.1.4'
O O 0.0106 0.0060 'International Tables Vol C Tables 4.2.6.8 and 6.1.1.4'
F F 0.0171 0.0103 'International Tables Vol C Tables 4.2.6.8 and 6.1.1.4'

loop_
_geom_angle_atom_site_label_1
_geom_angle_atom_site_label_2
_geom_angle_atom_site_label_3
_geom_angle
N2 C2 C1 110.44(14)
N2 C2 C1' 110.44(14)
N2 C2 H2A 109.6
C1 C2 H2A 109.6
N2 C2 H2B 109.6
C1 C2 H2B 109.6
H2A C2 H2B 108.1
N2 C3 C4 110.04(14)
N2 C3 H3A 109.7
C4 C3 H3A 109.7
N2 C3 H3B 109.7
C4 C3 H3B 109.7
H3A C3 H3B 108.2
N1 C4 C3 110.75(14)
N1 C4 H4A 109.5
C3 C4 H4A 109.5
N1 C4 H4B 109.5
C3 C4 H4B 109.5
H4A C4 H4B 108.1
N1 C1 C5 111.26(18)
N1 C1 C2 107.76(14)
C5 C1 C2 111.7(2)
N1 C1 H1 108.7
C5 C1 H1 108.7
C2 C1 H1 108.7
C1 C5 H5A 109.5
C1 C5 H5B 109.5
H5A C5 H5B 109.5
C1 C5 H5C 109.5
H5A C5 H5C 109.5
H5B C5 H5C 109.5
C5' C1' N1 114.0(3)
C5' C1' C2 113.4(3)
N1 C1' C2 107.76(14)
C5' C1' H1' 107.1
N1 C1' H1' 107.1
C2 C1' H1' 107.1
C1' C5' H5'1 109.5
C1' C5' H5'2 109.5
H5'1 C5' H5'2 109.5
C1' C5' H5'3 109.5
H5'1 C5' H5'3 109.5
H5'2 C5' H5'3 109.5
C7 C6 N2 125.94(15)
C7 C6 C11 114.87(14)
N2 C6 C11 119.18(14)
F1 C7 C6 116.89(14)
F1 C7 C8 118.88(15)
C6 C7 C8 124.17(16)
C9 C8 N3 119.17(15)
C9 C8 C7 117.20(15)
N3 C8 C7 123.56(17)
C10 C9 C8 119.86(15)
C10 C9 C12 118.66(18)
C8 C9 C12 121.49(17)
C11 C10 C9 119.92(17)
C11 C10 H10 120.0
C9 C10 H10 120.0
F2 C11 C10 118.87(16)
F2 C11 C6 117.42(14)
C10 C11 C6 123.71(16)
O1 C12 C13 123.00(18)
O1 C12 C9 121.66(19)
C13 C12 C9 115.34(19)
C14 C13 C12 120.31(17)
C14 C13 C15 118.4(2)
C12 C13 C15 121.3(2)
N3 C14 C13 125.18(19)
N3 C14 H14 117.4
C13 C14 H14 117.4
O3 C15 O2 122.4(2)
O3 C15 C13 122.0(3)
O2 C15 C13 115.6(2)
N3 C16 C17 112.61(17)
N3 C16 H16A 109.1
C17 C16 H16A 109.1
N3 C16 H16B 109.1
C17 C16 H16B 109.1
H16A C16 H16B 107.8
C16 C17 H17A 109.5
C16 C17 H17B 109.5
H17A C17 H17B 109.5
C16 C17 H17C 109.5
H17A C17 H17C 109.5
H17B C17 H17C 109.5
C23 C18 C19 120.05(15)
C23 C18 C24 117.27(15)
C19 C18 C24 122.67(15)
C18 C19 C20 120.20(15)
C18 C19 H19 119.9
C20 C19 H19 119.9
C21 C20 C19 119.84(16)
C21 C20 C25 119.31(15)
C19 C20 C25 120.85(14)
C22 C21 C20 118.46(16)
C22 C21 H21 120.8
C20 C21 H21 120.8
F3 C22 C21 118.36(16)
F3 C22 C23 118.42(16)
C21 C22 C23 123.22(15)
C22 C23 C18 118.23(16)
C22 C23 H23 120.9
C18 C23 H23 120.9
O4 C24 O5 123.81(17)
O4 C24 C18 121.90(17)
O5 C24 C18 114.29(15)
O7 C25 O6 123.89(17)
O7 C25 C20 118.06(15)
O6 C25 C20 118.06(15)
C4 N1 C1' 111.92(13)
C4 N1 C1 111.92(13)
C4 N1 H1A 109.2
C1 N1 H1A 109.2
C4 N1 H1B 109.2
C1 N1 H1B 109.2
H1A N1 H1B 107.9
C6 N2 C3 121.34(13)
C6 N2 C2 116.36(13)
C3 N2 C2 111.61(13)
C14 N3 C8 118.45(18)
C14 N3 C16 117.24(17)
C8 N3 C16 124.05(16)
C15 O2 H2 109.5
C24 O5 H5 109.5

loop_
_geom_bond_atom_site_label_1
_geom_bond_atom_site_label_2
_geom_bond_distance
C2 N2 1.469(2)
C2 C1 1.513(2)
C2 C1' 1.513(2)
C2 H2A 0.9700
C2 H2B 0.9700
C3 N2 1.461(2)
C3 C4 1.516(2)
C3 H3A 0.9700
C3 H3B 0.9700
C4 N1 1.492(2)
C4 H4A 0.9700
C4 H4B 0.9700
C1 N1 1.494(2)
C1 C5 1.501(3)
C1 H1 0.9800
C5 H5A 0.9600
C5 H5B 0.9600
C5 H5C 0.9600
C1' C5' 1.465(7)
C1' N1 1.494(2)
C1' H1' 0.9800
C5' H5'1 0.9600
C5' H5'2 0.9600
C5' H5'3 0.9600
C6 C7 1.387(2)
C6 N2 1.395(2)
C6 C11 1.402(2)
C7 F1 1.354(2)
C7 C8 1.407(2)
C8 C9 1.402(3)
C8 N3 1.405(2)
C9 C10 1.395(3)
C9 C12 1.460(2)
C10 C11 1.355(2)
C10 H10 0.9300
C11 F2 1.351(2)
C12 O1 1.252(3)
C12 C13 1.419(3)
C13 C14 1.353(3)
C13 C15 1.490(3)
C14 N3 1.349(2)
C14 H14 0.9300
C15 O3 1.222(4)
C15 O2 1.317(4)
C16 N3 1.478(3)
C16 C17 1.492(4)
C16 H16A 0.9700
C16 H16B 0.9700
C17 H17A 0.9600
C17 H17B 0.9600
C17 H17C 0.9600
C18 C23 1.386(2)
C18 C19 1.392(2)
C18 C24 1.495(2)
C19 C20 1.393(2)
C19 H19 0.9300
C20 C21 1.386(2)
C20 C25 1.512(2)
C21 C22 1.372(3)
C21 H21 0.9300
C22 F3 1.3594(19)
C22 C23 1.374(3)
C23 H23 0.9300
C24 O4 1.200(2)
C24 O5 1.308(2)
C25 O7 1.249(2)
C25 O6 1.252(2)
N1 H1A 0.8900
N1 H1B 0.8900
O2 H2 0.8200
O5 H5 0.8200

loop_
_geom_hbond_atom_site_label_D
_geom_hbond_atom_site_label_H
_geom_hbond_atom_site_label_A
_geom_hbond_site_symmetry_A
_geom_hbond_distance_DH
_geom_hbond_distance_HA
_geom_hbond_distance_DA
_geom_hbond_angle_DHA
O5 H5 O7 4_565 0.82 1.75 2.557(2) 166.5
O2 H2 O1 . 0.82 1.78 2.535(3) 153.4
N1 H1B O7 4_566 0.89 2.48 3.046(2) 122.1
N1 H1B O6 4_566 0.89 1.91 2.790(2) 170.0
N1 H1A O3 1_556 0.89 1.94 2.811(2) 165.3
C21 H21 O4 4_666 0.93 2.61 3.534(3) 173.4
C17 H17C F1 . 0.96 2.45 2.985(3) 114.9
C17 H17B F3 3_556 0.96 2.53 3.380(3) 147.5
C16 H16B F1 3_556 0.97 2.48 3.394(3) 156.5
C16 H16B F1 . 0.97 2.16 2.682(2) 112.2
C16 H16A O6 2_545 0.97 2.35 3.287(3) 162.1
C14 H14 O6 2_545 0.93 2.59 3.448(3) 154.1
C4 H4A O4 3_556 0.97 2.60 3.274(3) 126.8
C2 H2B F2 . 0.97 2.30 2.883(2) 117.8
C2 H2A F3 . 0.97 2.57 3.078(2) 113.3

loop_
_geom_torsion_atom_site_label_1
_geom_torsion_atom_site_label_2
_geom_torsion_atom_site_label_3
_geom_torsion_atom_site_label_4
_geom_torsion
N2 C3 C4 N1 54.3(2)
N2 C2 C1 N1 -59.2(2)
N2 C2 C1 C5 178.3(2)
N2 C2 C1' C5' 67.9(4)
N2 C2 C1' N1 -59.2(2)
N2 C6 C7 F1 3.7(3)
C11 C6 C7 F1 -175.55(15)
N2 C6 C7 C8 -179.07(16)
C11 C6 C7 C8 1.7(3)
F1 C7 C8 C9 171.85(15)
C6 C7 C8 C9 -5.3(3)
F1 C7 C8 N3 -5.2(3)
C6 C7 C8 N3 177.68(16)
N3 C8 C9 C10 -178.45(15)
C7 C8 C9 C10 4.4(2)
N3 C8 C9 C12 1.7(2)
C7 C8 C9 C12 -175.47(15)
C8 C9 C10 C11 -0.1(3)
C12 C9 C10 C11 179.77(16)
C9 C10 C11 F2 175.67(15)
C9 C10 C11 C6 -3.9(3)
C7 C6 C11 F2 -176.49(15)
N2 C6 C11 F2 4.2(2)
C7 C6 C11 C10 3.1(3)
N2 C6 C11 C10 -176.24(16)
C10 C9 C12 O1 0.1(3)
C8 C9 C12 O1 179.95(17)
C10 C9 C12 C13 -179.44(16)
C8 C9 C12 C13 0.4(2)
O1 C12 C13 C14 178.65(19)
C9 C12 C13 C14 -1.8(3)
O1 C12 C13 C15 -1.3(3)
C9 C12 C13 C15 178.26(17)
C12 C13 C14 N3 1.2(3)
C15 C13 C14 N3 -178.91(19)
C14 C13 C15 O3 -3.4(3)
C12 C13 C15 O3 176.5(2)
C14 C13 C15 O2 176.5(2)
C12 C13 C15 O2 -3.6(3)
C23 C18 C19 C20 -0.1(3)
C24 C18 C19 C20 178.77(16)
C18 C19 C20 C21 0.7(3)
C18 C19 C20 C25 -179.48(16)
C19 C20 C21 C22 -1.1(3)
C25 C20 C21 C22 179.11(16)
C20 C21 C22 F3 179.86(15)
C20 C21 C22 C23 0.8(3)
F3 C22 C23 C18 -179.23(16)
C21 C22 C23 C18 -0.2(3)
C19 C18 C23 C22 -0.2(3)
C24 C18 C23 C22 -179.07(16)
C23 C18 C24 O4 12.6(3)
C19 C18 C24 O4 -166.2(2)
C23 C18 C24 O5 -168.50(16)
C19 C18 C24 O5 12.6(3)
C21 C20 C25 O7 12.1(3)
C19 C20 C25 O7 -167.74(18)
C21 C20 C25 O6 -167.64(17)
C19 C20 C25 O6 12.5(3)
C3 C4 N1 C1' -55.9(2)
C3 C4 N1 C1 -55.9(2)
C5' C1' N1 C4 -69.3(3)
C2 C1' N1 C4 57.47(19)
C5 C1 N1 C4 -179.7(2)
C2 C1 N1 C4 57.47(19)
C7 C6 N2 C3 22.2(3)
C11 C6 N2 C3 -158.57(16)
C7 C6 N2 C2 -119.34(19)
C11 C6 N2 C2 59.9(2)
C4 C3 N2 C6 159.44(15)
C4 C3 N2 C2 -57.40(19)
C1 C2 N2 C6 -153.88(15)
C1' C2 N2 C6 -153.88(15)
C1 C2 N2 C3 61.0(2)
C1' C2 N2 C3 61.0(2)
C13 C14 N3 C8 1.0(3)
C13 C14 N3 C16 -173.3(2)
C9 C8 N3 C14 -2.4(2)
C7 C8 N3 C14 174.54(17)
C9 C8 N3 C16 171.48(18)
C7 C8 N3 C16 -11.6(3)
C17 C16 N3 C14 104.7(2)
C17 C16 N3 C8 -69.3(2)

_cod_database_fobs_code 2242790
